data_1571828
loop_
_publ_author_name
'Carroll, Robert C.'
'Coles, Simon J.'

_publ_section_title
;
 Statistical optimization of guest uptake in crystalline sponges: grading
 structural outcomes.
;
_journal_coeditor_code LT5068
_journal_issue 4
_journal_name_full IUCrJ
_journal_paper_doi 10.1107/S2052252524004871
_journal_volume 11
_journal_year 2024
_chemical_formula_moiety 'C36 H24 I6 N12 Zn3'
_chemical_formula_sum 'C36 H24 I6 N12 Zn3'
_chemical_formula_weight 1582.18
_chemical_name_systematic catena-[bis(mu-2,4,6-tri(pyridin-4-yl)-1,3,5-triazine)-hexaiodo-tri-zinc
_space_group_crystal_system monoclinic
_space_group_IT_number 15
_space_group_name_Hall '-C 2yc'
_space_group_name_H-M_alt 'C 1 2/c 1'
_atom_sites_solution_hydrogens geom
_atom_sites_solution_primary dual
_audit_creation_date 2024-01-29
_audit_creation_method
;
Olex2 1.5-alpha
(compiled 2023.11.24 svn.r209d9fb2 for OlexSys, GUI svn.r6869)
;
_cell_angle_alpha 90
_cell_angle_beta 99.380(6)
_cell_angle_gamma 90
_cell_formula_units_Z 8
_cell_length_a 34.0757(18)
_cell_length_b 15.0947(6)
_cell_length_c 29.186(2)
_cell_measurement_reflns_used 6944
_cell_measurement_temperature 100(2)
_cell_measurement_theta_max 68.2680
_cell_measurement_theta_min 2.6720
_cell_volume 14811.5(14)
_computing_cell_refinement 'CrysAlisPro 1.171.41.89a (Rigaku OD, 2020)'
_computing_data_collection 'CrysAlisPro 1.171.41.89a (Rigaku OD, 2020)'
_computing_data_reduction 'CrysAlisPro 1.171.41.89a (Rigaku OD, 2020)'
_computing_molecular_graphics 'Olex2 1.5-alpha (Dolomanov et al., 2009)'
_computing_publication_material 'Olex2 1.5-alpha (Dolomanov et al., 2009)'
_computing_structure_refinement 'SHELXL 2016/6 (Sheldrick, 2015)'
_computing_structure_solution 'SHELXT 2014/5 (Sheldrick, 2014)'
_diffrn_ambient_temperature 100(2)
_diffrn_detector 'hybrid pixel array detector'
_diffrn_detector_area_resol_mean 10
_diffrn_detector_dtime 0.000
_diffrn_detector_type 'Rigaku, HyPix 6000HE'
_diffrn_measured_fraction_theta_full 0.987
_diffrn_measured_fraction_theta_max 0.986
_diffrn_measurement_details
;
List of Runs (angles in degrees, time in seconds):

  # Type    Start    End  Width  t~exp~   \w     \q     \k     \f   Frames
--------------------------------------------------------------------------
  1  \w   -172.00-102.00   0.50    6.00    -- -103.00 -37.00  21.00  140
  2  \w    -63.00 -33.00   0.50    6.00    -- -103.00  61.00 -90.00   60
  3  \w    -61.00 -30.00   0.50    6.00    -- -103.00  61.00-120.00   62
  4  \w   -123.00 -91.00   0.50    6.00    -- -103.00 -15.00 -90.00   64
  5  \w    -71.00 -45.00   0.50    6.00    -- -103.00 125.00   0.00   52
  6  \w   -170.00-139.00   0.50    6.00    -- -103.00 -15.00 -90.00   62
  7  \w   -174.00-138.00   0.50    6.00    -- -103.00 -15.00-120.00   72
  8  \w    -74.00 -32.00   0.50    6.00    -- -103.00  77.00   0.00   84
  9  \w   -115.00 -90.00   0.50    6.00    -- -103.00 -15.00-120.00   50
 10  \w    -58.00 -33.00   0.50    6.00    -- -103.00  61.00-180.00   50
 11  \w    -67.00 -42.00   0.50    6.00    -- -103.00  61.00 -30.00   50
 12  \w    -65.00 -35.00   0.50    6.00    -- -103.00  61.00 -60.00   60
 13  \w    -69.00 -30.00   0.50    6.00    -- -103.00  61.00   0.00   78
 14  \w    108.00 133.00   0.50    6.00    --  101.75  37.00 177.00   50
 15  \w     31.00  73.00   0.50    6.00    --  101.75 -61.00  60.00   84
 16  \w     35.00  62.00   0.50    6.00    --  101.75 -61.00  30.00   54
 17  \w     38.00  72.00   0.50    6.00    --  101.75 -61.00  90.00   68
 18  \w     39.00  72.00   0.50    6.00    --  101.75 -61.00 120.00   66
 19  \w     48.00 104.00   0.50    6.00    --  101.75 -77.00-120.00  112
 20  \w    -27.00  14.00   0.50    1.00    --  -46.36  37.00 177.00   82
 21  \w   -115.00 -42.00   0.50    1.00    --  -46.36 -37.00  21.00  146
 22  \w     36.00 112.00   0.50    1.00    --   46.36  37.00 177.00  152
 23  \w    -16.00   9.00   0.50    1.00    --   46.36 -37.00  21.00   50
 24  \w    -12.00  22.00   0.50    1.00    --  -46.36  19.00 150.00   68
 25  \w    -18.00  19.00   0.50    1.00    --  -46.36  19.00 -60.00   74
 26  \w    -20.00  29.00   0.50    1.00    --  -46.36  19.00 -30.00   98
;
_diffrn_measurement_device 'four-circle diffractometer'
_diffrn_measurement_device_details 'Rigaku Oxford Difffraction, UG2 \k goniometer'
_diffrn_measurement_device_type
; Rigaku 007HF equipped with Varimax confocal mirrors and a UG2 goniometer 
and HyPix 6000HE detector
;
_diffrn_measurement_method 'profile data from \w-scans'
_diffrn_measurement_specimen_support 'MiTeGen loops'
_diffrn_orient_matrix_type 'CrysAlisPro convention (1999,Acta A55,543-557)'
_diffrn_orient_matrix_UB_11 -0.0063268000
_diffrn_orient_matrix_UB_12 -0.0080462000
_diffrn_orient_matrix_UB_13 -0.0532741000
_diffrn_orient_matrix_UB_21 0.0400090000
_diffrn_orient_matrix_UB_22 0.0469427000
_diffrn_orient_matrix_UB_23 -0.0008163000
_diffrn_orient_matrix_UB_31 0.0214236000
_diffrn_orient_matrix_UB_32 -0.0903126000
_diffrn_orient_matrix_UB_33 0.0043615000
_diffrn_radiation_collimation 0.3
_diffrn_radiation_monochromator 'Varimax focusing mirrors'
_diffrn_radiation_probe x-ray
_diffrn_radiation_type 'Cu K\a'
_diffrn_radiation_wavelength 1.54184
_diffrn_reflns_av_R_equivalents 0.0504
_diffrn_reflns_av_unetI/netI 0.0366
_diffrn_reflns_Laue_measured_fraction_full 0.987
_diffrn_reflns_Laue_measured_fraction_max 0.986
_diffrn_reflns_limit_h_max 40
_diffrn_reflns_limit_h_min -31
_diffrn_reflns_limit_k_max 14
_diffrn_reflns_limit_k_min -18
_diffrn_reflns_limit_l_max 35
_diffrn_reflns_limit_l_min -34
_diffrn_reflns_number 41560
_diffrn_reflns_point_group_measured_fraction_full 0.987
_diffrn_reflns_point_group_measured_fraction_max 0.986
_diffrn_reflns_theta_full 67.684
_diffrn_reflns_theta_max 68.247
_diffrn_reflns_theta_min 2.629
_diffrn_source 'Rotating anode'
_diffrn_source_current 30.0
_diffrn_source_power 1.2
_diffrn_source_target Cu
_diffrn_source_type 'Rigaku 007 HF'
_diffrn_source_voltage 40.0
_exptl_absorpt_coefficient_mu 20.978
_exptl_absorpt_correction_T_max 0.429
_exptl_absorpt_correction_T_min 0.121
_exptl_absorpt_correction_type analytical
_exptl_absorpt_process_details
;
CrysAlisPro 1.171.41.89a (Rigaku Oxford Diffraction, 2020)
Analytical numeric absorption correction using a multifaceted crystal
model based on expressions derived by R.C. Clark & J.S. Reid.
(Clark, R. C. & Reid, J. S. (1995). Acta Cryst. A51, 887-897)
Empirical absorption correction using spherical harmonics,
implemented in SCALE3 ABSPACK scaling algorithm.
;
_exptl_crystal_colour colourless
_exptl_crystal_colour_primary colourless
_exptl_crystal_density_diffrn 1.419
_exptl_crystal_description block
_exptl_crystal_F_000 5856
_exptl_crystal_size_max 0.21
_exptl_crystal_size_mid 0.13
_exptl_crystal_size_min 0.05
_refine_diff_density_max 1.382
_refine_diff_density_min -0.730
_refine_diff_density_rms 0.147
_refine_ls_extinction_method none
_refine_ls_goodness_of_fit_ref 1.177
_refine_ls_hydrogen_treatment constr
_refine_ls_matrix_type full
_refine_ls_number_parameters 494
_refine_ls_number_reflns 13370
_refine_ls_number_restraints 23
_refine_ls_restrained_S_all 1.188
_refine_ls_R_factor_all 0.1228
_refine_ls_R_factor_gt 0.0918
_refine_ls_shift/su_max 0.000
_refine_ls_shift/su_mean 0.000
_refine_ls_structure_factor_coef Fsqd
_refine_ls_weighting_details 'w=1/[\s^2^(Fo^2^)+(0.2000P)^2^] where P=(Fo^2^+2Fc^2^)/3'
_refine_ls_weighting_scheme calc
_refine_ls_wR_factor_gt 0.3039
_refine_ls_wR_factor_ref 0.3413
_reflns_Friedel_coverage 0.000
_reflns_number_gt 7602
_reflns_number_total 13370
_reflns_threshold_expression 'I > 2\s(I)'
_cod_data_source_file lt5068.cif
_cod_data_source_block 4_5_48a
_cod_original_cell_volume 14811.6(15)
_cod_database_code 1571828
_shelx_shelxl_version_number 2016/6
_chemical_oxdiff_formula '(Zn3 I6 N12 H24 C36) (C15 H16 O3)2 (C6 H12)'
_chemical_oxdiff_usercomment JP-9300-04
_shelx_space_group_comment
;
The symmetry employed for this shelxl refinement is uniquely defined
by the following loop, which should always be used as a source of
symmetry information in preference to the above space-group names.
They are only intended as comments.
;
_shelx_estimated_absorpt_t_max 0.420
_shelx_estimated_absorpt_t_min 0.096
_olex2_refinement_description
;
1. Fixed Uiso
 At 1.2 times of:
  All C(H) groups
2. Restrained distances
 I306-Zn33 \\sim I406-Zn43
 with sigma of 0.02
 I305-Zn33 \\sim I405-Zn43
 with sigma of 0.02
 Zn33-N306 \\sim Zn43-N306
 with sigma of 0.02
 Zn33-N307 \\sim Zn43-N307
 with sigma of 0.02
 I306-I305 \\sim I406-I405
 with sigma of 0.04
 I306-N306 \\sim I406-N306
 with sigma of 0.04
 I306-N307 \\sim I406-N307
 with sigma of 0.04
 I305-N306 \\sim I405-N306
 with sigma of 0.04
 I305-N307 \\sim I405-N307
 with sigma of 0.04
 I302-Zn31 \\sim I402-Zn41
 with sigma of 0.02
 I301-Zn31 \\sim I401-Zn41
 with sigma of 0.02
 Zn31-N301 \\sim Zn41-N301
 with sigma of 0.02
 I302-I301 \\sim I402-I401
 with sigma of 0.04
 I302-N301 \\sim I402-N301
 with sigma of 0.04
 I301-N301 \\sim I401-N301
 with sigma of 0.04
 I303-Zn32 \\sim I403-Zn42
 with sigma of 0.02
 I304-Zn32 \\sim I404-Zn42
 with sigma of 0.02
 Zn32-N305 \\sim Zn42-N305
 with sigma of 0.02
 I303-I304 \\sim I403-I404
 with sigma of 0.04
 I303-N305 \\sim I403-N305
 with sigma of 0.04
 I304-N305 \\sim I404-N305
 with sigma of 0.04
 I505-Zn53 \\sim I506-Zn53
 with sigma of 0.02
 I501-Zn51 \\sim I502-Zn51
 with sigma of 0.02
3. Uiso/Uaniso restraints and constraints
Uanis(N301) = Uanis(C302) = Uanis(C303) = Uanis(C301) = Uanis(C304) =
Uanis(C305)
Uanis(N303) = Uanis(N302) = Uanis(N304) = Uanis(C308) = Uanis(C307) =
Uanis(C306)
Uanis(N306) = Uanis(C316) = Uanis(C314) = Uanis(C315) = Uanis(C317) =
Uanis(C318)
Uanis(N305) = Uanis(C309) = Uanis(C310) = Uanis(C311) = Uanis(C312) =
Uanis(C313)
4. Others
 Sof(I403)=Sof(Zn42)=Sof(I404)=1-FVAR(1)
 Sof(I303)=Sof(I304)=Sof(Zn32)=FVAR(1)
 Fixed Sof: I306(0.50935) I305(0.50935) I302(0.47956) Zn33(0.50935)
 I301(0.47956) Zn31(0.47956) I405(0.41923) Zn43(0.41923) I406(0.41923)
 I402(0.4918) Zn41(0.4918) I401(0.4918) I502(0.02863) Zn51(0.02863)
 I501(0.02863) I506(0.07143) Zn53(0.07143) I505(0.07143)
 Fixed Uiso: I502(0.08) Zn51(0.08) I501(0.08) I506(0.08) Zn53(0.08) I505(0.08)
5.a Aromatic/amide H refined with riding coordinates:
 C320(H320), C319(H319), C328(H328), C322(H322), C302(H302), C329(H329),
 C301(H301), C323(H323), C304(H304), C310(H310), C314(H314), C315(H315),
 C311(H311), C317(H317), C312(H312), C333(H333), C305(H305), C332(H332),
 C331(H331), C318(H318), C336(H336), C313(H313), C335(H335), C330(H330)
;
_smtbx_masks_void_probe_radius 1.2
_smtbx_masks_void_truncation_radius 1.2
_olex2_date_sample_data_collection 2022-03-10
_olex2_date_sample_submission 2022-03-10
_olex2_submission_original_sample_id 4_5_48a
_olex2_submission_special_instructions 'No special instructions were received'
_oxdiff_exptl_absorpt_empirical_details
;
Empirical correction (ABSPACK) includes:
- Absorption correction using spherical harmonics
- Frame scaling
- Detector area scaling
- B-factor correction
;
_oxdiff_exptl_absorpt_empirical_full_max 3.895
_oxdiff_exptl_absorpt_empirical_full_min 0.243

loop_
_space_group_symop_operation_xyz
'x, y, z'
'-x, y, -z+1/2'
'x+1/2, y+1/2, z'
'-x+1/2, y+1/2, -z+1/2'
'-x, -y, -z'
'x, -y, z-1/2'
'-x+1/2, -y+1/2, -z'
'x+1/2, -y+1/2, z-1/2'

loop_
_atom_site_label
_atom_site_type_symbol
_atom_site_fract_x
_atom_site_fract_y
_atom_site_fract_z
_atom_site_U_iso_or_equiv
_atom_site_adp_type
_atom_site_occupancy
_atom_site_site_symmetry_order
_atom_site_calc_flag
_atom_site_refinement_flags_posn
_atom_site_refinement_flags_adp
_atom_site_refinement_flags_occupancy
_atom_site_disorder_assembly
_atom_site_disorder_group
I306 I 0.61977(18) 0.2671(3) 0.5557(2) 0.132(2) Uani 0.5093 1 d D . P A 1
I305 I 0.52667(10) 0.3334(3) 0.64545(14) 0.0962(9) Uani 0.5093 1 d D . P A 1
I302 I 0.8837(3) 0.2614(3) 0.9236(4) 0.221(4) Uani 0.4796 1 d D . P B 1
Zn33 Zn 0.58012(17) 0.3706(3) 0.5979(2) 0.105(4) Uani 0.5093 1 d D . P A 1
I303 I 0.73144(9) 1.22728(11) 0.79875(11) 0.1373(10) Uani 0.597(5) 1 d D . P C 1
I304 I 0.62739(9) 1.15139(10) 0.69131(7) 0.1360(9) Uani 0.597(5) 1 d D . P C 1
I301 I 0.84178(18) 0.4198(3) 1.0339(3) 0.216(3) Uani 0.4796 1 d D . P B 1
Zn31 Zn 0.8683(3) 0.4055(6) 0.9568(4) 0.190(6) Uani 0.4796 1 d D . P B 1
Zn32 Zn 0.66963(12) 1.13506(18) 0.77094(14) 0.1069(11) Uani 0.597(5) 1 d D . P C 1
N311 N 0.4122(5) 1.0122(8) 0.4659(8) 0.158(8) Uani 1 1 d . . . . .
N308 N 0.5645(4) 0.7197(6) 0.4401(4) 0.107(3) Uani 1 1 d . . . . .
N306 N 0.6208(3) 0.4457(6) 0.6425(5) 0.127(2) Uani 1 1 d D . . . .
N303 N 0.7312(3) 0.6871(5) 0.8196(4) 0.1056(16) Uani 1 1 d . . . . .
N302 N 0.7179(3) 0.5509(5) 0.7818(4) 0.1056(16) Uani 1 1 d . . . . .
N307 N 0.5583(3) 0.4734(5) 0.5511(4) 0.090(3) Uani 1 1 d D . . . .
N309 N 0.5125(3) 0.7627(5) 0.4794(4) 0.101(3) Uani 1 1 d . . . . .
N304 N 0.6812(3) 0.6770(5) 0.7531(4) 0.1056(16) Uani 1 1 d . . . . .
N310 N 0.5312(3) 0.8546(6) 0.4194(4) 0.109(4) Uani 1 1 d . . . . .
C320 C 0.5227(4) 0.6058(6) 0.5312(5) 0.096(4) Uani 1 1 d . . . . .
H320 H 0.502396 0.645683 0.536864 0.115 Uiso 1 1 calc R U . . .
C321 C 0.5447(3) 0.6227(7) 0.4985(5) 0.088(3) Uani 1 1 d . . . . .
C324 C 0.5398(4) 0.7069(8) 0.4707(5) 0.103(4) Uani 1 1 d . . . . .
C325 C 0.5087(3) 0.8367(6) 0.4513(5) 0.098(4) Uani 1 1 d . . . . .
C326 C 0.5581(4) 0.7944(7) 0.4164(5) 0.107(4) Uani 1 1 d . . . . .
C327 C 0.4755(4) 0.8997(7) 0.4594(7) 0.124(6) Uani 1 1 d . . . . .
C319 C 0.5301(3) 0.5284(7) 0.5569(4) 0.094(3) Uani 1 1 d . . . . .
H319 H 0.513931 0.514980 0.579612 0.113 Uiso 1 1 calc R U . . .
C308 C 0.6905(3) 0.5924(6) 0.7509(5) 0.1056(16) Uani 1 1 d . . . . .
N312 N 0.6368(6) 0.8449(8) 0.3216(5) 0.149(6) Uani 1 1 d . . . . .
C307 C 0.7044(3) 0.7238(6) 0.7868(5) 0.1056(16) Uani 1 1 d . . . . .
C316 C 0.6669(4) 0.5399(7) 0.7139(6) 0.127(2) Uani 1 1 d . . . . .
C306 C 0.7370(3) 0.6007(6) 0.8160(5) 0.1056(16) Uani 1 1 d . . . . .
N305 N 0.6865(5) 1.0009(7) 0.7821(5) 0.140(2) Uani 1 1 d D . . . .
C328 C 0.4596(5) 0.9040(9) 0.4981(7) 0.130(6) Uani 1 1 d . . . . .
H328 H 0.468884 0.867304 0.524091 0.156 Uiso 1 1 calc R U . . .
C322 C 0.5743(4) 0.5652(7) 0.4892(5) 0.104(4) Uani 1 1 d . . . . .
H322 H 0.589620 0.576645 0.465443 0.124 Uiso 1 1 calc R U . . .
N301 N 0.8227(3) 0.4710(6) 0.9132(5) 0.145(3) Uani 1 1 d D . . . .
C334 C 0.5845(5) 0.8131(8) 0.3835(6) 0.111(4) Uani 1 1 d . . . . .
C302 C 0.7900(4) 0.6015(7) 0.8858(6) 0.145(3) Uani 1 1 d . . . . .
H302 H 0.787177 0.663913 0.888101 0.174 Uiso 1 1 calc R U . . .
C329 C 0.4293(4) 0.9633(8) 0.4990(6) 0.130(6) Uani 1 1 d . . . . .
H329 H 0.419858 0.968768 0.527779 0.156 Uiso 1 1 calc R U . . .
C303 C 0.7665(4) 0.5552(7) 0.8497(6) 0.145(3) Uani 1 1 d . . . . .
C301 C 0.8169(4) 0.5583(7) 0.9174(6) 0.145(3) Uani 1 1 d . . . . .
H301 H 0.831601 0.589958 0.942635 0.174 Uiso 1 1 calc R U . . .
C309 C 0.6988(6) 0.8222(8) 0.7870(7) 0.140(2) Uani 1 1 d . . . . .
C323 C 0.5799(4) 0.4893(8) 0.5171(6) 0.109(4) Uani 1 1 d . . . . .
H323 H 0.599607 0.447544 0.511873 0.131 Uiso 1 1 calc R U . . .
C304 C 0.7719(4) 0.4637(7) 0.8484(6) 0.145(3) Uani 1 1 d . . . . .
H304 H 0.755633 0.428421 0.825927 0.174 Uiso 1 1 calc R U . . .
C310 C 0.7179(6) 0.8754(8) 0.8191(7) 0.140(2) Uani 1 1 d . . . . .
H310 H 0.735587 0.852082 0.844833 0.168 Uiso 1 1 calc R U . . .
C314 C 0.6481(4) 0.4072(7) 0.6710(5) 0.127(2) Uani 1 1 d . . . . .
H314 H 0.651761 0.345274 0.667508 0.153 Uiso 1 1 calc R U . . .
C315 C 0.6735(4) 0.4518(7) 0.7080(5) 0.127(2) Uani 1 1 d . . . . .
H315 H 0.694077 0.421205 0.727523 0.153 Uiso 1 1 calc R U . . .
C311 C 0.7116(6) 0.9664(9) 0.8143(7) 0.140(2) Uani 1 1 d . . . . .
H311 H 0.726908 1.004769 0.836071 0.168 Uiso 1 1 calc R U . . .
C317 C 0.6411(4) 0.5831(7) 0.6795(5) 0.127(2) Uani 1 1 d . . . . .
H317 H 0.639046 0.645874 0.679040 0.153 Uiso 1 1 calc R U . . .
C312 C 0.6643(6) 0.9452(8) 0.7493(6) 0.140(2) Uani 1 1 d . . . . .
H312 H 0.644389 0.968683 0.725816 0.168 Uiso 1 1 calc R U . . .
C333 C 0.6190(7) 0.7614(12) 0.3854(8) 0.153(7) Uani 1 1 d . . . . .
H333 H 0.624858 0.715557 0.407754 0.183 Uiso 1 1 calc R U . . .
C305 C 0.8003(4) 0.4263(7) 0.8794(6) 0.145(3) Uani 1 1 d . . . . .
H305 H 0.804718 0.364432 0.877174 0.174 Uiso 1 1 calc R U . . .
C332 C 0.6449(9) 0.7796(11) 0.3527(9) 0.177(9) Uani 1 1 d . . . . .
H332 H 0.668256 0.745011 0.353145 0.213 Uiso 1 1 calc R U . . .
C331 C 0.4635(6) 0.9558(15) 0.4203(9) 0.173(9) Uani 1 1 d . . . . .
H331 H 0.475932 0.958329 0.393407 0.208 Uiso 1 1 calc R U . . .
C318 C 0.6179(4) 0.5305(7) 0.6448(6) 0.127(2) Uani 1 1 d . . . . .
H318 H 0.599109 0.559567 0.622075 0.153 Uiso 1 1 calc R U . . .
C336 C 0.6037(9) 0.8951(13) 0.3214(9) 0.168(8) Uani 1 1 d . . . . .
H336 H 0.599300 0.943796 0.300555 0.201 Uiso 1 1 calc R U . . .
C313 C 0.6717(6) 0.8586(8) 0.7518(7) 0.140(2) Uani 1 1 d . . . . .
H313 H 0.657979 0.820728 0.728628 0.168 Uiso 1 1 calc R U . . .
C335 C 0.5768(7) 0.8788(14) 0.3494(8) 0.168(8) Uani 1 1 d . . . . .
H335 H 0.552704 0.911708 0.346068 0.201 Uiso 1 1 calc R U . . .
C330 C 0.4288(7) 1.0095(14) 0.4280(11) 0.179(12) Uani 1 1 d . . . . .
H330 H 0.417116 1.045968 0.402964 0.214 Uiso 1 1 calc R U . D 4
I405 I 0.5237(2) 0.3448(5) 0.6420(2) 0.168(3) Uani 0.4192 1 d D . P A 2
Zn43 Zn 0.57986(19) 0.3728(4) 0.5968(2) 0.080(3) Uani 0.4192 1 d D . P A 2
I406 I 0.61599(16) 0.2585(3) 0.5550(2) 0.0981(16) Uani 0.4192 1 d D . P A 2
I402 I 0.8715(3) 0.2624(5) 0.9434(5) 0.266(7) Uani 0.4918 1 d D . P B 2
Zn41 Zn 0.8591(3) 0.4156(7) 0.9710(4) 0.144(3) Uani 0.4918 1 d D . P B 2
I401 I 0.83573(14) 0.4674(4) 1.0475(2) 0.183(2) Uani 0.4918 1 d D . P B 2
I502 I 0.9093(8) 0.2685(16) 0.8914(8) 0.080 Uiso 0.0286 1 d D U P B 3
Zn51 Zn 0.8845(17) 0.381(4) 0.9428(15) 0.080 Uiso 0.0286 1 d D U P B 3
I501 I 0.8511(7) 0.3664(18) 1.0132(8) 0.080 Uiso 0.0286 1 d D U P B 3
I403 I 0.7583(2) 1.2091(2) 0.8335(3) 0.210(4) Uani 0.403(5) 1 d D . P C 2
Zn42 Zn 0.6948(3) 1.1416(3) 0.7898(3) 0.153(3) Uani 0.403(5) 1 d D . P C 2
I404 I 0.6646(4) 1.1859(4) 0.7085(2) 0.268(6) Uani 0.403(5) 1 d D . P C 2
I506 I 0.6026(3) 0.2567(7) 0.5853(4) 0.080 Uiso 0.0714 1 d D U P A 3
Zn53 Zn 0.5660(6) 0.3847(18) 0.6187(8) 0.080 Uiso 0.0714 1 d D U P A 3
I505 I 0.5122(4) 0.3327(9) 0.6647(4) 0.080 Uiso 0.0714 1 d D U P A 3

loop_
_atom_site_aniso_label
_atom_site_aniso_U_11
_atom_site_aniso_U_22
_atom_site_aniso_U_33
_atom_site_aniso_U_23
_atom_site_aniso_U_13
_atom_site_aniso_U_12
I306 0.159(4) 0.0575(19) 0.158(3) 0.0127(17) -0.034(3) 0.0216(19)
I305 0.0859(13) 0.1054(17) 0.0927(17) -0.0165(13) 0.0005(12) -0.0141(12)
I302 0.166(4) 0.0420(13) 0.381(10) 0.016(2) -0.180(5) -0.0027(13)
Zn33 0.101(5) 0.036(3) 0.145(7) -0.006(2) -0.074(4) 0.002(2)
I303 0.1468(17) 0.0604(8) 0.200(2) -0.0381(10) 0.0135(15) -0.0203(8)
I304 0.198(2) 0.0642(8) 0.1282(13) 0.0153(7) -0.0273(13) 0.0141(9)
I301 0.172(4) 0.148(3) 0.277(6) 0.084(4) -0.115(4) -0.037(3)
Zn31 0.131(7) 0.060(3) 0.313(12) 0.046(5) -0.159(8) -0.020(3)
Zn32 0.132(3) 0.0409(12) 0.134(2) -0.0040(12) -0.0188(19) 0.0076(13)
N311 0.124(11) 0.070(6) 0.234(18) -0.005(9) -0.110(12) 0.009(6)
N308 0.111(7) 0.069(5) 0.121(8) -0.001(5) -0.039(7) -0.009(5)
N306 0.122(3) 0.056(2) 0.168(5) 0.004(2) -0.084(3) -0.003(2)
N303 0.091(2) 0.0495(17) 0.151(4) 0.0084(19) -0.058(2) -0.0076(15)
N302 0.091(2) 0.0495(17) 0.151(4) 0.0084(19) -0.058(2) -0.0076(15)
N307 0.086(5) 0.064(4) 0.105(6) -0.007(4) -0.035(5) 0.016(4)
N309 0.089(5) 0.067(5) 0.123(7) 0.000(4) -0.058(5) 0.001(4)
N304 0.091(2) 0.0495(17) 0.151(4) 0.0084(19) -0.058(2) -0.0076(15)
N310 0.105(7) 0.061(5) 0.135(8) 0.007(5) -0.058(7) -0.012(5)
C320 0.089(7) 0.057(5) 0.122(9) -0.002(5) -0.041(7) 0.012(5)
C321 0.077(6) 0.065(5) 0.109(8) -0.002(5) -0.022(6) 0.003(4)
C324 0.100(8) 0.068(6) 0.125(10) 0.001(6) -0.033(8) 0.006(6)
C325 0.077(6) 0.052(5) 0.142(10) 0.010(5) -0.055(7) -0.009(4)
C326 0.123(9) 0.060(6) 0.118(9) -0.005(6) -0.040(8) -0.005(6)
C327 0.103(8) 0.055(5) 0.178(14) -0.010(7) -0.088(10) 0.015(5)
C319 0.085(6) 0.072(6) 0.110(7) 0.002(5) -0.035(6) -0.011(5)
C308 0.091(2) 0.0495(17) 0.151(4) 0.0084(19) -0.058(2) -0.0076(15)
N312 0.232(17) 0.064(7) 0.137(10) -0.012(6) -0.007(11) -0.044(9)
C307 0.091(2) 0.0495(17) 0.151(4) 0.0084(19) -0.058(2) -0.0076(15)
C316 0.122(3) 0.056(2) 0.168(5) 0.004(2) -0.084(3) -0.003(2)
C306 0.091(2) 0.0495(17) 0.151(4) 0.0084(19) -0.058(2) -0.0076(15)
N305 0.178(6) 0.060(3) 0.161(5) 0.003(3) -0.036(4) 0.013(3)
C328 0.132(11) 0.082(8) 0.148(13) -0.024(8) -0.062(10) 0.032(7)
C322 0.101(7) 0.063(6) 0.141(10) 0.017(6) 0.003(7) 0.012(5)
N301 0.121(4) 0.056(2) 0.212(6) 0.018(3) -0.109(4) -0.017(2)
C334 0.124(10) 0.059(6) 0.135(11) 0.006(6) -0.027(9) 0.000(6)
C302 0.121(4) 0.056(2) 0.212(6) 0.018(3) -0.109(4) -0.017(2)
C329 0.111(8) 0.071(6) 0.172(12) -0.029(7) -0.086(9) 0.014(6)
C303 0.121(4) 0.056(2) 0.212(6) 0.018(3) -0.109(4) -0.017(2)
C301 0.121(4) 0.056(2) 0.212(6) 0.018(3) -0.109(4) -0.017(2)
C309 0.178(6) 0.060(3) 0.161(5) 0.003(3) -0.036(4) 0.013(3)
C323 0.096(8) 0.067(6) 0.156(12) 0.019(7) -0.002(8) 0.017(5)
C304 0.121(4) 0.056(2) 0.212(6) 0.018(3) -0.109(4) -0.017(2)
C310 0.178(6) 0.060(3) 0.161(5) 0.003(3) -0.036(4) 0.013(3)
C314 0.122(3) 0.056(2) 0.168(5) 0.004(2) -0.084(3) -0.003(2)
C315 0.122(3) 0.056(2) 0.168(5) 0.004(2) -0.084(3) -0.003(2)
C311 0.178(6) 0.060(3) 0.161(5) 0.003(3) -0.036(4) 0.013(3)
C317 0.122(3) 0.056(2) 0.168(5) 0.004(2) -0.084(3) -0.003(2)
C312 0.178(6) 0.060(3) 0.161(5) 0.003(3) -0.036(4) 0.013(3)
C333 0.20(2) 0.108(12) 0.152(15) 0.007(10) 0.032(15) -0.022(12)
C305 0.121(4) 0.056(2) 0.212(6) 0.018(3) -0.109(4) -0.017(2)
C332 0.26(3) 0.077(9) 0.20(2) 0.026(11) 0.07(2) 0.043(12)
C331 0.129(12) 0.167(17) 0.201(19) 0.082(15) -0.041(13) 0.022(11)
C318 0.122(3) 0.056(2) 0.168(5) 0.004(2) -0.084(3) -0.003(2)
C336 0.24(3) 0.083(11) 0.170(18) 0.006(11) 0.010(18) -0.026(14)
C313 0.178(6) 0.060(3) 0.161(5) 0.003(3) -0.036(4) 0.013(3)
C335 0.165(16) 0.144(16) 0.182(18) 0.085(15) -0.011(15) 0.026(12)
C330 0.138(16) 0.113(13) 0.24(3) 0.073(16) -0.090(17) 0.023(11)
I405 0.180(5) 0.153(4) 0.138(4) 0.045(3) -0.069(3) -0.084(3)
Zn43 0.077(5) 0.078(6) 0.082(4) 0.009(3) 0.003(3) -0.007(3)
I406 0.0908(18) 0.0478(16) 0.149(3) -0.0221(15) 0.0000(18) -0.0070(12)
I402 0.209(7) 0.095(3) 0.404(12) 0.044(3) -0.217(8) -0.012(3)
Zn41 0.091(4) 0.110(6) 0.200(6) 0.062(4) -0.069(3) -0.032(3)
I401 0.124(2) 0.188(4) 0.215(4) 0.100(4) -0.038(2) -0.022(3)
I403 0.234(6) 0.0792(19) 0.333(9) -0.068(3) 0.089(6) -0.041(3)
Zn42 0.242(10) 0.055(2) 0.168(6) 0.007(3) 0.052(6) 0.023(4)
I404 0.493(15) 0.147(4) 0.185(4) 0.083(4) 0.118(7) 0.167(7)

loop_
_atom_type_symbol
_atom_type_description
_atom_type_scat_dispersion_real
_atom_type_scat_dispersion_imag
_atom_type_scat_source
C C 0.0181 0.0091 'International Tables Vol C Tables 4.2.6.8 and 6.1.1.4'
H H 0.0000 0.0000 'International Tables Vol C Tables 4.2.6.8 and 6.1.1.4'
I I -0.3257 6.8362 'International Tables Vol C Tables 4.2.6.8 and 6.1.1.4'
N N 0.0311 0.0180 'International Tables Vol C Tables 4.2.6.8 and 6.1.1.4'
Zn Zn -1.5491 0.6778 'International Tables Vol C Tables 4.2.6.8 and 6.1.1.4'

loop_
_exptl_crystal_face_index_h
_exptl_crystal_face_index_k
_exptl_crystal_face_index_l
_exptl_crystal_face_perp_dist
-1 0 0 0.0799
0 -1 0 0.1181
0 1 0 0.0952
2 1 0 0.0685
2 -1 0 0.0922
-2 -1 0 0.1310
-2 1 0 0.1037
0 0 -1 0.0210
0 0 1 0.0286
1 -1 -1 0.0918
1 0 -1 0.0397
-1 0 1 0.0613
-1 -1 2 0.0971
1 1 -2 0.0665
-1 -1 0 0.1285
2 0 1 0.0315

loop_
_geom_angle_atom_site_label_1
_geom_angle_atom_site_label_2
_geom_angle_atom_site_label_3
_geom_angle
_geom_angle_site_symmetry_1
_geom_angle_site_symmetry_3
_geom_angle_publ_flag
I306 Zn33 I305 128.6(3) . . ?
N306 Zn33 I306 106.8(5) . . ?
N306 Zn33 I305 104.1(5) . . ?
N306 Zn33 N307 97.6(4) . . ?
N307 Zn33 I306 107.5(4) . . ?
N307 Zn33 I305 108.0(4) . . ?
I302 Zn31 I301 123.0(6) . . ?
N311 Zn31 I302 114.3(9) 8_566 . ?
N311 Zn31 I301 101.6(9) 8_566 . ?
N311 Zn31 N301 105.2(6) 8_566 . ?
N301 Zn31 I302 111.2(6) . . ?
N301 Zn31 I301 99.3(7) . . ?
I304 Zn32 I303 123.73(17) . . ?
N312 Zn32 I303 102.3(6) 6_576 . ?
N312 Zn32 I304 110.9(5) 6_576 . ?
N312 Zn32 N305 101.5(6) 6_576 . ?
N305 Zn32 I303 106.5(4) . . ?
N305 Zn32 I304 109.5(4) . . ?
Zn31 N311 Zn41 15.3(6) 8_465 8_465 ?
C329 N311 Zn31 136(2) . 8_465 ?
C329 N311 C330 114.2(18) . . ?
C329 N311 Zn41 122(2) . 8_465 ?
C329 N311 Zn51 152(2) . 8_465 ?
C330 N311 Zn31 109.5(14) . 8_465 ?
C330 N311 Zn41 123.8(13) . 8_465 ?
C330 N311 Zn51 89.2(17) . 8_465 ?
C326 N308 C324 113.9(13) . . ?
C314 N306 Zn33 119.9(7) . . ?
C314 N306 C318 118.1(10) . . ?
C314 N306 Zn43 121.0(8) . . ?
C314 N306 Zn53 121.9(12) . . ?
C318 N306 Zn33 121.7(7) . . ?
C318 N306 Zn43 120.7(7) . . ?
C318 N306 Zn53 112.4(10) . . ?
C306 N303 C307 116.4(9) . . ?
C306 N302 C308 116.1(8) . . ?
C319 N307 Zn33 124.9(10) . . ?
C319 N307 C323 119.0(10) . . ?
C319 N307 Zn43 125.1(10) . . ?
C319 N307 Zn53 103.7(10) . . ?
C323 N307 Zn33 115.3(7) . . ?
C323 N307 Zn43 115.1(7) . . ?
C323 N307 Zn53 135.7(8) . . ?
C324 N309 C325 113.9(14) . . ?
C308 N304 C307 115.0(8) . . ?
C326 N310 C325 113.5(11) . . ?
C321 C320 H320 120.9 . . ?
C321 C320 C319 118.3(12) . . ?
C319 C320 H320 120.9 . . ?
C320 C321 C324 121.6(11) . . ?
C320 C321 C322 122.1(11) . . ?
C322 C321 C324 116.3(14) . . ?
N308 C324 C321 117.2(12) . . ?
N309 C324 N308 125.5(12) . . ?
N309 C324 C321 117.3(15) . . ?
N309 C325 C327 114.4(15) . . ?
N310 C325 N309 125.0(12) . . ?
N310 C325 C327 120.6(11) . . ?
N308 C326 C334 116.6(13) . . ?
N310 C326 N308 128.1(17) . . ?
N310 C326 C334 115.3(12) . . ?
C328 C327 C325 125.1(13) . . ?
C328 C327 C331 123.2(16) . . ?
C331 C327 C325 112(2) . . ?
N307 C319 C320 122.7(14) . . ?
N307 C319 H319 118.7 . . ?
C320 C319 H319 118.7 . . ?
N302 C308 C316 118.6(9) . . ?
N304 C308 N302 124.4(10) . . ?
N304 C308 C316 116.8(9) . . ?
Zn32 N312 Zn42 23.8(3) 6_575 6_575 ?
C332 N312 Zn32 122.0(18) . 6_575 ?
C332 N312 C336 120(2) . . ?
C332 N312 Zn42 103.9(17) . 6_575 ?
C336 N312 Zn32 118.2(15) . 6_575 ?
C336 N312 Zn42 135.1(14) . 6_575 ?
N303 C307 N304 123.8(8) . . ?
N303 C307 C309 118.9(10) . . ?
N304 C307 C309 117.3(10) . . ?
C315 C316 C308 122.5(9) . . ?
C315 C316 C317 117.7(11) . . ?
C317 C316 C308 119.0(9) . . ?
N303 C306 N302 123.8(9) . . ?
N303 C306 C303 120.2(10) . . ?
N302 C306 C303 115.9(9) . . ?
C311 N305 Zn32 129.6(10) . . ?
C311 N305 C312 118.9(11) . . ?
C311 N305 Zn42 105.4(10) . . ?
C312 N305 Zn32 111.4(9) . . ?
C312 N305 Zn42 135.3(10) . . ?
C327 C328 H328 121.3 . . ?
C327 C328 C329 117.4(16) . . ?
C329 C328 H328 121.3 . . ?
C321 C322 H322 122.2 . . ?
C321 C322 C323 115.7(14) . . ?
C323 C322 H322 122.2 . . ?
C301 N301 Zn31 121.1(8) . . ?
C301 N301 Zn41 113.3(9) . . ?
C301 N301 Zn51 128.4(16) . . ?
C305 N301 Zn31 119.5(8) . . ?
C305 N301 C301 119.3(9) . . ?
C305 N301 Zn41 126.0(8) . . ?
C305 N301 Zn51 109.1(15) . . ?
C333 C334 C326 118.2(14) . . ?
C335 C334 C326 123.1(16) . . ?
C335 C334 C333 119(2) . . ?
C303 C302 H302 119.6 . . ?
C301 C302 H302 119.6 . . ?
C301 C302 C303 120.7(11) . . ?
N311 C329 C328 128(2) . . ?
N311 C329 H329 116.1 . . ?
C328 C329 H329 116.1 . . ?
C302 C303 C306 121.3(10) . . ?
C304 C303 C306 121.9(10) . . ?
C304 C303 C302 116.8(10) . . ?
N301 C301 C302 120.3(11) . . ?
N301 C301 H301 119.8 . . ?
C302 C301 H301 119.8 . . ?
C310 C309 C307 123.7(13) . . ?
C310 C309 C313 118.6(12) . . ?
C313 C309 C307 117.6(13) . . ?
N307 C323 C322 122.1(12) . . ?
N307 C323 H323 118.9 . . ?
C322 C323 H323 118.9 . . ?
C303 C304 H304 120.5 . . ?
C305 C304 C303 119.0(11) . . ?
C305 C304 H304 120.5 . . ?
C309 C310 H310 120.8 . . ?
C309 C310 C311 118.4(15) . . ?
C311 C310 H310 120.8 . . ?
N306 C314 H314 118.0 . . ?
N306 C314 C315 124.0(10) . . ?
C315 C314 H314 118.0 . . ?
C316 C315 C314 117.5(10) . . ?
C316 C315 H315 121.2 . . ?
C314 C315 H315 121.2 . . ?
N305 C311 C310 123.4(15) . . ?
N305 C311 H311 118.3 . . ?
C310 C311 H311 118.3 . . ?
C316 C317 H317 121.1 . . ?
C316 C317 C318 117.9(10) . . ?
C318 C317 H317 121.1 . . ?
N305 C312 H312 120.9 . . ?
C313 C312 N305 118.2(15) . . ?
C313 C312 H312 120.9 . . ?
C334 C333 H333 120.9 . . ?
C334 C333 C332 118.1(19) . . ?
C332 C333 H333 120.9 . . ?
N301 C305 C304 123.6(11) . . ?
N301 C305 H305 118.2 . . ?
C304 C305 H305 118.2 . . ?
N312 C332 C333 121(2) . . ?
N312 C332 H332 119.6 . . ?
C333 C332 H332 119.6 . . ?
C327 C331 H331 125.3 . . ?
C327 C331 C330 109(2) . . ?
C330 C331 H331 125.3 . . ?
N306 C318 C317 123.6(10) . . ?
N306 C318 H318 118.2 . . ?
C317 C318 H318 118.2 . . ?
N312 C336 H336 118.6 . . ?
C335 C336 N312 123(2) . . ?
C335 C336 H336 118.6 . . ?
C309 C313 H313 118.9 . . ?
C312 C313 C309 122.1(16) . . ?
C312 C313 H313 118.9 . . ?
C334 C335 H335 120.2 . . ?
C336 C335 C334 120(2) . . ?
C336 C335 H335 120.2 . . ?
N311 C330 C331 127.3(16) . . ?
N311 C330 H330 116.4 . . ?
N311 C330 Zn51 56.2(15) . 8_465 ?
C331 C330 H330 116.4 . . ?
C331 C330 Zn51 167(2) . 8_465 ?
N306 Zn43 I405 103.9(5) . . ?
N306 Zn43 I406 109.8(5) . . ?
N307 Zn43 N306 98.9(4) . . ?
N307 Zn43 I405 103.8(5) . . ?
N307 Zn43 I406 109.7(4) . . ?
I405 Zn43 I406 127.1(3) . . ?
N311 Zn41 I402 105.0(7) 8_566 . ?
N311 Zn41 I401 106.7(8) 8_566 . ?
N301 Zn41 N311 97.8(7) . 8_566 ?
N301 Zn41 I402 102.5(5) . . ?
N301 Zn41 I401 110.2(6) . . ?
I402 Zn41 I401 129.9(6) . . ?
N311 Zn51 N301 90(2) 8_566 . ?
N311 Zn51 C330 34.7(13) 8_566 8_566 ?
N311 Zn51 I502 126(2) 8_566 . ?
N311 Zn51 I501 92.9(16) 8_566 . ?
C330 Zn51 N301 95(2) 8_566 . ?
C330 Zn51 I502 94.5(15) 8_566 . ?
C330 Zn51 I501 128(2) 8_566 . ?
I502 Zn51 N301 120(2) . . ?
I502 Zn51 I501 132(3) . . ?
I501 Zn51 N301 82.2(13) . . ?
N312 Zn42 I403 118.3(5) 6_576 . ?
N312 Zn42 I404 96.2(5) 6_576 . ?
N305 Zn42 N312 91.3(7) . 6_576 ?
N305 Zn42 I403 122.4(5) . . ?
N305 Zn42 I404 97.9(5) . . ?
I404 Zn42 I403 123.5(4) . . ?
N306 Zn53 N307 89.9(11) . . ?
N306 Zn53 I506 89.7(7) . . ?
N306 Zn53 I505 129.4(11) . . ?
N307 Zn53 I506 95.9(7) . . ?
N307 Zn53 I505 128.3(10) . . ?
I505 Zn53 I506 113.6(11) . . ?

loop_
_geom_bond_atom_site_label_1
_geom_bond_atom_site_label_2
_geom_bond_distance
_geom_bond_site_symmetry_2
_geom_bond_publ_flag
I306 Zn33 2.515(7) . ?
I305 Zn33 2.527(8) . ?
I302 Zn31 2.473(10) . ?
Zn33 N306 2.077(10) . ?
Zn33 N307 2.118(10) . ?
I303 Zn32 2.545(4) . ?
I304 Zn32 2.539(4) . ?
I301 Zn31 2.567(14) . ?
Zn31 N311 1.930(18) 8_566 ?
Zn31 N301 2.089(11) . ?
Zn32 N312 2.017(19) 6_576 ?
Zn32 N305 2.117(10) . ?
N311 C329 1.28(2) . ?
N311 C330 1.32(3) . ?
N311 Zn41 2.14(2) 8_465 ?
N311 Zn51 1.93(6) 8_465 ?
N308 C324 1.337(19) . ?
N308 C326 1.322(16) . ?
N306 C314 1.283(13) . ?
N306 C318 1.286(15) . ?
N306 Zn43 2.081(11) . ?
N306 Zn53 2.10(3) . ?
N303 C307 1.331(13) . ?
N303 C306 1.326(14) . ?
N302 C308 1.344(12) . ?
N302 C306 1.330(14) . ?
N307 C319 1.302(15) . ?
N307 C323 1.351(18) . ?
N307 Zn43 2.074(11) . ?
N307 Zn53 2.36(3) . ?
N309 C324 1.311(18) . ?
N309 C325 1.379(15) . ?
N304 C308 1.320(13) . ?
N304 C307 1.357(13) . ?
N310 C325 1.329(19) . ?
N310 C326 1.304(18) . ?
C320 H320 0.9500 . ?
C320 C321 1.332(18) . ?
C320 C319 1.390(15) . ?
C321 C324 1.502(17) . ?
C321 C322 1.390(17) . ?
C325 C327 1.52(2) . ?
C326 C334 1.45(2) . ?
C327 C328 1.33(2) . ?
C327 C331 1.43(2) . ?
C319 H319 0.9500 . ?
C308 C316 1.469(15) . ?
N312 C332 1.34(2) . ?
N312 C336 1.36(3) . ?
N312 Zn42 2.33(2) 6_575 ?
C307 C309 1.499(16) . ?
C316 C315 1.364(17) . ?
C316 C317 1.385(15) . ?
C306 C303 1.458(14) . ?
N305 C311 1.273(19) . ?
N305 C312 1.40(2) . ?
N305 Zn42 2.151(12) . ?
C328 H328 0.9500 . ?
C328 C329 1.37(2) . ?
C322 H322 0.9500 . ?
C322 C323 1.401(18) . ?
N301 C301 1.341(16) . ?
N301 C305 1.329(15) . ?
N301 Zn41 2.098(12) . ?
N301 Zn51 2.53(6) . ?
C334 C333 1.40(3) . ?
C334 C335 1.40(2) . ?
C302 H302 0.9500 . ?
C302 C303 1.403(17) . ?
C302 C301 1.356(15) . ?
C329 H329 0.9500 . ?
C303 C304 1.396(17) . ?
C301 H301 0.9500 . ?
C309 C310 1.32(2) . ?
C309 C313 1.38(2) . ?
C323 H323 0.9500 . ?
C304 H304 0.9500 . ?
C304 C305 1.338(15) . ?
C310 H310 0.9500 . ?
C310 C311 1.395(18) . ?
C314 H314 0.9500 . ?
C314 C315 1.435(15) . ?
C315 H315 0.9500 . ?
C311 H311 0.9500 . ?
C317 H317 0.9500 . ?
C317 C318 1.422(15) . ?
C312 H312 0.9500 . ?
C312 C313 1.332(18) . ?
C333 H333 0.9500 . ?
C333 C332 1.43(3) . ?
C305 H305 0.9500 . ?
C332 H332 0.9500 . ?
C331 H331 0.9500 . ?
C331 C330 1.48(4) . ?
C318 H318 0.9500 . ?
C336 H336 0.9500 . ?
C336 C335 1.35(3) . ?
C313 H313 0.9500 . ?
C335 H335 0.9500 . ?
C330 H330 0.9500 . ?
C330 Zn51 2.32(7) 8_465 ?
I405 Zn43 2.531(8) . ?
Zn43 I406 2.543(7) . ?
I402 Zn41 2.508(11) . ?
Zn41 I401 2.608(11) . ?
I502 Zn51 2.51(3) . ?
Zn51 I501 2.52(3) . ?
I403 Zn42 2.539(11) . ?
Zn42 I404 2.518(10) . ?
I506 Zn53 2.576(19) . ?
Zn53 I505 2.56(2) . ?

loop_
_geom_torsion_atom_site_label_1
_geom_torsion_atom_site_label_2
_geom_torsion_atom_site_label_3
_geom_torsion_atom_site_label_4
_geom_torsion
_geom_torsion_site_symmetry_1
_geom_torsion_site_symmetry_2
_geom_torsion_site_symmetry_3
_geom_torsion_site_symmetry_4
_geom_torsion_publ_flag
Zn33 N306 C314 C315 -169.7(14) . . . . ?
Zn33 N306 C318 C317 170.0(14) . . . . ?
Zn33 N307 C319 C320 165.6(8) . . . . ?
Zn33 N307 C323 C322 -167.3(11) . . . . ?
Zn31 N311 C329 C328 176.0(12) 8_465 . . . ?
Zn31 N311 C330 C331 179.3(19) 8_465 . . . ?
Zn31 N301 C301 C302 172.9(15) . . . . ?
Zn31 N301 C305 C304 -176.4(17) . . . . ?
Zn32 N312 C332 C333 -173.8(16) 6_575 . . . ?
Zn32 N312 C336 C335 170.4(18) 6_575 . . . ?
Zn32 N305 C311 C310 175.6(16) . . . . ?
Zn32 N305 C312 C313 179.7(17) . . . . ?
N308 C326 C334 C333 -12.2(18) . . . . ?
N308 C326 C334 C335 166.5(16) . . . . ?
N306 C314 C315 C316 3(3) . . . . ?
N303 C307 C309 C310 -3(3) . . . . ?
N303 C307 C309 C313 178.0(18) . . . . ?
N303 C306 C303 C302 -2(3) . . . . ?
N303 C306 C303 C304 176.6(18) . . . . ?
N302 C308 C316 C315 -4(3) . . . . ?
N302 C308 C316 C317 -174.2(16) . . . . ?
N302 C306 C303 C302 176.4(17) . . . . ?
N302 C306 C303 C304 -5(3) . . . . ?
N309 C325 C327 C328 21.8(16) . . . . ?
N309 C325 C327 C331 -159.2(13) . . . . ?
N304 C308 C316 C315 -180.0(17) . . . . ?
N304 C308 C316 C317 10(3) . . . . ?
N304 C307 C309 C310 176.6(19) . . . . ?
N304 C307 C309 C313 -3(3) . . . . ?
N310 C325 C327 C328 -158.3(13) . . . . ?
N310 C325 C327 C331 20.8(16) . . . . ?
N310 C326 C334 C333 166.7(13) . . . . ?
N310 C326 C334 C335 -15(2) . . . . ?
C320 C321 C324 N308 176.9(10) . . . . ?
C320 C321 C324 N309 -0.9(15) . . . . ?
C320 C321 C322 C323 -1.2(18) . . . . ?
C321 C320 C319 N307 2.0(15) . . . . ?
C321 C322 C323 N307 -1(2) . . . . ?
C324 N308 C326 N310 0.0(16) . . . . ?
C324 N308 C326 C334 178.7(10) . . . . ?
C324 N309 C325 N310 -3.1(14) . . . . ?
C324 N309 C325 C327 176.8(9) . . . . ?
C324 C321 C322 C323 176.7(11) . . . . ?
C325 N309 C324 N308 4.7(15) . . . . ?
C325 N309 C324 C321 -177.6(8) . . . . ?
C325 N310 C326 N308 1.3(16) . . . . ?
C325 N310 C326 C334 -177.4(9) . . . . ?
C325 C327 C328 C329 -178.6(10) . . . . ?
C325 C327 C331 C330 174.6(15) . . . . ?
C326 N308 C324 N309 -3.3(16) . . . . ?
C326 N308 C324 C321 179.0(9) . . . . ?
C326 N310 C325 N309 0.4(14) . . . . ?
C326 N310 C325 C327 -179.6(9) . . . . ?
C326 C334 C333 C332 179.7(17) . . . . ?
C326 C334 C335 C336 176.9(18) . . . . ?
C327 C328 C329 N311 5(2) . . . . ?
C327 C331 C330 N311 5(3) . . . . ?
C327 C331 C330 Zn51 106(10) . . . 8_465 ?
C319 N307 C323 C322 3.2(18) . . . . ?
C319 C320 C321 C324 -177.2(9) . . . . ?
C319 C320 C321 C322 0.6(16) . . . . ?
C308 N302 C306 N303 -3(2) . . . . ?
C308 N302 C306 C303 179.5(15) . . . . ?
C308 N304 C307 N303 -9(2) . . . . ?
C308 N304 C307 C309 172.1(15) . . . . ?
C308 C316 C315 C314 179.2(17) . . . . ?
C308 C316 C317 C318 -178.4(16) . . . . ?
N312 C336 C335 C334 6(4) . . . . ?
C307 N303 C306 N302 1(2) . . . . ?
C307 N303 C306 C303 178.5(15) . . . . ?
C307 N304 C308 N302 7(2) . . . . ?
C307 N304 C308 C316 -178.3(15) . . . . ?
C307 C309 C310 C311 176.9(19) . . . . ?
C307 C309 C313 C312 179.1(19) . . . . ?
C316 C317 C318 N306 -3(3) . . . . ?
C306 N303 C307 N304 5(2) . . . . ?
C306 N303 C307 C309 -175.5(15) . . . . ?
C306 N302 C308 N304 -1(2) . . . . ?
C306 N302 C308 C316 -176.5(14) . . . . ?
C306 C303 C304 C305 177.9(19) . . . . ?
N305 C312 C313 C309 4(3) . . . . ?
C328 C327 C331 C330 -6(3) . . . . ?
C322 C321 C324 N308 -1.1(15) . . . . ?
C322 C321 C324 N309 -178.9(10) . . . . ?
C334 C333 C332 N312 1(3) . . . . ?
C302 C303 C304 C305 -4(3) . . . . ?
C329 N311 C330 C331 1(3) . . . . ?
C329 N311 C330 Zn51 -164(2) . . . 8_465 ?
C303 C302 C301 N301 3(3) . . . . ?
C303 C304 C305 N301 3(3) . . . . ?
C301 N301 C305 C304 1(3) . . . . ?
C301 C302 C303 C306 178.8(18) . . . . ?
C301 C302 C303 C304 1(3) . . . . ?
C309 C310 C311 N305 5(3) . . . . ?
C323 N307 C319 C320 -3.9(15) . . . . ?
C310 C309 C313 C312 0(4) . . . . ?
C314 N306 C318 C317 -5(3) . . . . ?
C315 C316 C317 C318 11(3) . . . . ?
C311 N305 C312 C313 -3(3) . . . . ?
C317 C316 C315 C314 -11(3) . . . . ?
C312 N305 C311 C310 -1(3) . . . . ?
C333 C334 C335 C336 -4(3) . . . . ?
C305 N301 C301 C302 -4(3) . . . . ?
C332 N312 C336 C335 -4(3) . . . . ?
C331 C327 C328 C329 2(2) . . . . ?
C318 N306 C314 C315 5(3) . . . . ?
C336 N312 C332 C333 1(3) . . . . ?
C313 C309 C310 C311 -4(3) . . . . ?
C335 C334 C333 C332 1(3) . . . . ?
C330 N311 C329 C328 -7(2) . . . . ?
Zn43 N306 C314 C315 -170.3(14) . . . . ?
Zn43 N306 C318 C317 170.7(14) . . . . ?
Zn43 N307 C319 C320 165.5(8) . . . . ?
Zn43 N307 C323 C322 -167.2(11) . . . . ?
Zn41 N311 C329 C328 169.5(12) 8_465 . . . ?
Zn41 N311 C330 C331 -174.8(17) 8_465 . . . ?
Zn41 N301 C301 C302 -171.5(16) . . . . ?
Zn41 N301 C305 C304 166.3(17) . . . . ?
Zn51 N311 C329 C328 -150(4) 8_465 . . . ?
Zn51 N311 C330 C331 165(3) 8_465 . . . ?
Zn51 N301 C301 C302 153.6(18) . . . . ?
Zn51 N301 C305 C304 -161(2) . . . . ?
Zn42 N312 C332 C333 169.3(19) 6_575 . . . ?
Zn42 N312 C336 C335 -168.5(17) 6_575 . . . ?
Zn42 N305 C311 C310 -174.9(18) . . . . ?
Zn42 N305 C312 C313 168.5(17) . . . . ?
Zn53 N306 C314 C315 -141.9(15) . . . . ?
Zn53 N306 C318 C317 145.3(16) . . . . ?
Zn53 N307 C319 C320 163.7(10) . . . . ?
Zn53 N307 C323 C322 -159.5(13) . . . . ?

loop_
_exptl_oxdiff_crystal_face_indexfrac_h
_exptl_oxdiff_crystal_face_indexfrac_k
_exptl_oxdiff_crystal_face_indexfrac_l
_exptl_oxdiff_crystal_face_x
_exptl_oxdiff_crystal_face_y
_exptl_oxdiff_crystal_face_z
-0.9998 -0.0002 0.0001 0.0063 -0.0400 -0.0214
0.0002 -1.0000 0.0027 0.0079 -0.0469 0.0903
-0.0002 1.0000 -0.0027 -0.0079 0.0469 -0.0903
1.9995 1.0003 -0.0030 -0.0205 0.1270 -0.0475
1.9998 -0.9996 0.0025 -0.0047 0.0331 0.1331
-1.9995 -1.0003 0.0030 0.0205 -0.1270 0.0475
-1.9998 0.9996 -0.0025 0.0047 -0.0331 -0.1331
-0.0009 -0.0003 -1.0003 0.0533 0.0008 -0.0044
0.0009 0.0003 1.0003 -0.0533 -0.0008 0.0044
0.9991 -1.0001 -0.9977 0.0549 -0.0062 0.1074
0.9989 -0.0001 -1.0004 0.0470 0.0408 0.0171
-0.9989 0.0001 1.0004 -0.0470 -0.0408 -0.0171
-0.9979 -0.9995 2.0035 -0.0924 -0.0885 0.0776
0.9979 0.9995 -2.0035 0.0924 0.0885 -0.0776
-0.9997 -1.0001 0.0029 0.0142 -0.0869 0.0689
2.0005 0.0006 1.0000 -0.0659 0.0793 0.0472

loop_
_smtbx_masks_void_nr
_smtbx_masks_void_average_x
_smtbx_masks_void_average_y
_smtbx_masks_void_average_z
_smtbx_masks_void_volume
_smtbx_masks_void_count_electrons
_smtbx_masks_void_content
1 -0.578 -0.734 -0.328 3182.0 763.8 ?
2 -0.299 -0.745 -0.549 3182.0 763.8 ?
